data_2240138
loop_
_publ_author_name
'Park, Ki-Min'
'Kang, Youngjin'

_publ_section_title
;
 Crystal structure of
 bis[2-<i>tert</i>-butoxy-6-fluoro-3-(pyridin-2-yl-\k<i>N</i>)pyridin-4-yl-\k<i>C</i>^4^](pentane-2,4-dionato-\k^2^<i>O</i>,<i>O</i>')iridium(III)
;
_journal_issue 11
_journal_name_full 'Acta Crystallographica Section E'
_journal_page_first 427
_journal_page_last 429
_journal_paper_doi 10.1107/S1600536814022934
_journal_volume 70
_journal_year 2014
_chemical_formula_iupac '[Ir (C14 H14 F N2 O)2 (C5 H7 O2)]'
_chemical_formula_moiety 'C33 H35 F2 Ir N4 O4'
_chemical_formula_sum 'C33 H35 F2 Ir N4 O4'
_chemical_formula_weight 781.85
_chemical_name_systematic
Bis[2-<i>tert</i>-butoxy-6-fluoro-3-(pyridin-2-yl-\k<i>N</i>)pyridin-4-yl-\k<i>C</i>^4^](pentane-2,4-dionato-\k^2^<i>O</i>,<i>O</i>')iridium(III)
_space_group_IT_number 15
_symmetry_cell_setting monoclinic
_symmetry_space_group_name_Hall '-C 2yc'
_symmetry_space_group_name_H-M 'C 1 2/c 1'
_atom_sites_solution_hydrogens geom
_atom_sites_solution_primary direct
_atom_sites_solution_secondary difmap
_audit_creation_method SHELXTL
_cell_angle_alpha 90.00
_cell_angle_beta 100.0010(10)
_cell_angle_gamma 90.00
_cell_formula_units_Z 4
_cell_length_a 16.9404(12)
_cell_length_b 10.7783(7)
_cell_length_c 17.2561(11)
_cell_measurement_reflns_used 3721
_cell_measurement_temperature 173(2)
_cell_measurement_theta_max 28.33
_cell_measurement_theta_min 2.25
_cell_volume 3102.9(4)
_computing_cell_refinement
;
<i>APEX2</i> (Bruker, 2006)
;
_computing_data_collection
;
<i>APEX2</i> (Bruker, 2006)
;
_computing_data_reduction
;
<i>SAINT</i> (Bruker, 2006)
;
_computing_molecular_graphics
;
<i>DIAMOND</i> (Brandenburg, 2005)
;
_computing_publication_material
;
<i>SHELXTL</i> (Sheldrick, 2008) and publCIF (Westrip, 2010)
;
_computing_structure_refinement
;
<i>SHELXL97</i> (Sheldrick, 2008)
;
_computing_structure_solution
;
<i>SHELXS97</i> (Sheldrick, 2008)
;
_diffrn_ambient_temperature 173(2)
_diffrn_measured_fraction_theta_full 0.999
_diffrn_measured_fraction_theta_max 0.999
_diffrn_measurement_device_type 'Bruker APEXII CCD'
_diffrn_measurement_method '\f and \w scans'
_diffrn_radiation_monochromator graphite
_diffrn_radiation_source 'fine-focus sealed tube'
_diffrn_radiation_type MoK\a
_diffrn_radiation_wavelength 0.71073
_diffrn_reflns_av_R_equivalents 0.0242
_diffrn_reflns_av_sigmaI/netI 0.0229
_diffrn_reflns_limit_h_max 21
_diffrn_reflns_limit_h_min -22
_diffrn_reflns_limit_k_max 14
_diffrn_reflns_limit_k_min -14
_diffrn_reflns_limit_l_max 23
_diffrn_reflns_limit_l_min -15
_diffrn_reflns_number 15125
_diffrn_reflns_theta_full 28.34
_diffrn_reflns_theta_max 28.34
_diffrn_reflns_theta_min 2.25
_exptl_absorpt_coefficient_mu 4.359
_exptl_absorpt_correction_T_max 0.6873
_exptl_absorpt_correction_T_min 0.5368
_exptl_absorpt_correction_type multi-scan
_exptl_absorpt_process_details
;
(<i>SADABS</i>; Sheldrick, 1996)
;
_exptl_crystal_colour yellow
_exptl_crystal_density_diffrn 1.674
_exptl_crystal_density_method 'not measured'
_exptl_crystal_description block
_exptl_crystal_F_000 1552
_exptl_crystal_size_max 0.16
_exptl_crystal_size_mid 0.12
_exptl_crystal_size_min 0.09
_refine_diff_density_max 0.484
_refine_diff_density_min -0.591
_refine_ls_extinction_method none
_refine_ls_goodness_of_fit_ref 1.012
_refine_ls_hydrogen_treatment constr
_refine_ls_matrix_type full
_refine_ls_number_parameters 200
_refine_ls_number_reflns 3881
_refine_ls_number_restraints 0
_refine_ls_restrained_S_all 1.012
_refine_ls_R_factor_all 0.0183
_refine_ls_R_factor_gt 0.0171
_refine_ls_shift/su_max 0.001
_refine_ls_shift/su_mean <0.001
_refine_ls_structure_factor_coef Fsqd
_refine_ls_weighting_details 'calc w=1/[\s^2^(Fo^2^)+(0.0163P)^2^+5.6671P] where P=(Fo^2^+2Fc^2^)/3'
_refine_ls_weighting_scheme calc
_refine_ls_wR_factor_gt 0.0384
_refine_ls_wR_factor_ref 0.0388
_reflns_number_gt 3717
_reflns_number_total 3881
_reflns_threshold_expression I>2\s(I)
_cod_data_source_file wm5075sup1.cf
_cod_data_source_block I
_cod_original_sg_symbol_H-M 'C 2/c'
_cod_database_code 2240138
_cod_database_fobs_code 2240138

loop_
_symmetry_equiv_pos_as_xyz
'x, y, z'
'-x, y, -z+1/2'
'x+1/2, y+1/2, z'
'-x+1/2, y+1/2, -z+1/2'
'-x, -y, -z'
'x, -y, z-1/2'
'-x+1/2, -y+1/2, -z'
'x+1/2, -y+1/2, z-1/2'

loop_
_atom_site_type_symbol
_atom_site_label
_atom_site_fract_x
_atom_site_fract_y
_atom_site_fract_z
_atom_site_U_iso_or_equiv
_atom_site_adp_type
_atom_site_calc_flag
_atom_site_refinement_flags
_atom_site_occupancy
_atom_site_symmetry_multiplicity
Ir Ir1 0.0000 0.424606(10) 0.7500 0.01166(4) Uani d S 1 2
F F1 0.22407(8) 0.06652(13) 0.79551(8) 0.0273(3) Uani d . 1 1
O O1 0.08930(9) 0.14456(15) 0.99685(8) 0.0214(3) Uani d . 1 1
N N1 -0.04307(9) 0.41821(15) 0.85288(10) 0.0135(3) Uani d . 1 1
N N2 0.15918(10) 0.10711(16) 0.89537(10) 0.0180(4) Uani d . 1 1
C C1 0.06958(11) 0.29314(18) 0.80481(11) 0.0126(4) Uani d . 1 1
C C2 0.12693(11) 0.2228(2) 0.77450(12) 0.0169(4) Uani d . 1 1
H H2 0.1371 0.2354 0.7226 0.020 Uiso calc R 1 1
C C3 0.16737(11) 0.1357(2) 0.82308(12) 0.0180(4) Uani d . 1 1
C C4 0.10416(11) 0.17160(19) 0.92486(12) 0.0162(4) Uani d . 1 1
C C5 0.05807(10) 0.26689(18) 0.88253(11) 0.0127(4) Uani d . 1 1
C C6 -0.00488(11) 0.33982(18) 0.90962(11) 0.0129(4) Uani d . 1 1
C C7 -0.02889(12) 0.33774(19) 0.98317(11) 0.0160(4) Uani d . 1 1
H H7 -0.0015 0.2861 1.0237 0.019 Uiso calc R 1 1
C C8 -0.09224(12) 0.41045(19) 0.99727(12) 0.0190(4) Uani d . 1 1
H H8 -0.1080 0.4099 1.0475 0.023 Uiso calc R 1 1
C C9 -0.13243(12) 0.4840(2) 0.93726(12) 0.0205(4) Uani d . 1 1
H H9 -0.1776 0.5317 0.9449 0.025 Uiso calc R 1 1
C C10 -0.10572(12) 0.4864(2) 0.86643(12) 0.0179(4) Uani d . 1 1
H H10 -0.1325 0.5382 0.8256 0.021 Uiso calc R 1 1
C C11 0.13969(13) 0.06280(19) 1.05388(12) 0.0189(4) Uani d . 1 1
C C12 0.14509(17) -0.0675(2) 1.02218(16) 0.0335(6) Uani d . 1 1
H H12A 0.0912 -0.1032 1.0093 0.050 Uiso calc R 1 1
H H12B 0.1781 -0.1189 1.0621 0.050 Uiso calc R 1 1
H H12C 0.1695 -0.0647 0.9747 0.050 Uiso calc R 1 1
C C13 0.09314(16) 0.0622(3) 1.12145(15) 0.0358(6) Uani d . 1 1
H H13A 0.0397 0.0271 1.1035 0.054 Uiso calc R 1 1
H H13B 0.0879 0.1474 1.1398 0.054 Uiso calc R 1 1
H H13C 0.1217 0.0118 1.1647 0.054 Uiso calc R 1 1
C C14 0.22125(14) 0.1217(3) 1.07830(14) 0.0307(5) Uani d . 1 1
H H14A 0.2148 0.2057 1.0979 0.046 Uiso calc R 1 1
H H14B 0.2487 0.1256 1.0329 0.046 Uiso calc R 1 1
H H14C 0.2530 0.0718 1.1199 0.046 Uiso calc R 1 1
O O2 0.08159(9) 0.56660(14) 0.79971(9) 0.0209(3) Uani d . 1 1
C C15 0.0000 0.7398(3) 0.7500 0.0318(8) Uani d S 1 2
H H15 0.0000 0.8280 0.7500 0.038 Uiso calc SR 1 2
C C16 0.06984(15) 0.6828(2) 0.78927(13) 0.0244(5) Uani d . 1 1
C C17 0.14050(18) 0.7636(3) 0.82222(15) 0.0390(6) Uani d . 1 1
H H17A 0.1846 0.7114 0.8482 0.059 Uiso calc R 1 1
H H17B 0.1248 0.8218 0.8605 0.059 Uiso calc R 1 1
H H17C 0.1579 0.8100 0.7794 0.059 Uiso calc R 1 1

loop_
_atom_site_aniso_label
_atom_site_aniso_U_11
_atom_site_aniso_U_22
_atom_site_aniso_U_33
_atom_site_aniso_U_12
_atom_site_aniso_U_13
_atom_site_aniso_U_23
Ir1 0.01340(5) 0.01297(5) 0.00844(5) 0.000 0.00137(4) 0.000
F1 0.0230(6) 0.0369(8) 0.0223(7) 0.0164(6) 0.0047(5) -0.0021(6)
O1 0.0240(7) 0.0250(8) 0.0158(7) 0.0097(6) 0.0052(6) 0.0096(6)
N1 0.0140(7) 0.0146(8) 0.0117(8) -0.0011(6) 0.0017(6) -0.0012(6)
N2 0.0173(8) 0.0188(9) 0.0170(9) 0.0019(7) 0.0003(7) -0.0005(7)
C1 0.0107(8) 0.0140(9) 0.0120(9) -0.0023(7) -0.0014(7) -0.0026(7)
C2 0.0151(9) 0.0228(10) 0.0126(9) 0.0011(8) 0.0019(7) -0.0020(8)
C3 0.0133(9) 0.0212(11) 0.0188(10) 0.0029(8) 0.0009(7) -0.0048(8)
C4 0.0159(9) 0.0172(10) 0.0146(10) -0.0018(8) 0.0003(7) 0.0007(8)
C5 0.0118(8) 0.0147(9) 0.0112(9) -0.0015(7) 0.0007(7) -0.0005(7)
C6 0.0138(8) 0.0123(9) 0.0119(9) -0.0018(7) 0.0001(7) -0.0003(7)
C7 0.0190(9) 0.0161(10) 0.0128(10) -0.0001(8) 0.0028(7) 0.0020(8)
C8 0.0219(10) 0.0219(11) 0.0147(10) -0.0009(8) 0.0072(8) -0.0003(8)
C9 0.0199(10) 0.0243(11) 0.0188(10) 0.0061(9) 0.0072(8) -0.0002(9)
C10 0.0183(9) 0.0204(10) 0.0151(10) 0.0046(8) 0.0033(8) 0.0023(8)
C11 0.0226(10) 0.0180(10) 0.0143(10) 0.0030(8) -0.0018(8) 0.0062(8)
C12 0.0483(15) 0.0170(11) 0.0309(14) -0.0015(11) -0.0051(11) 0.0037(10)
C13 0.0379(14) 0.0486(17) 0.0223(12) 0.0122(12) 0.0091(10) 0.0177(11)
C14 0.0304(12) 0.0350(13) 0.0236(12) -0.0092(11) -0.0041(10) -0.0018(10)
O2 0.0287(8) 0.0202(8) 0.0137(7) -0.0078(6) 0.0034(6) -0.0029(6)
C15 0.055(2) 0.0143(15) 0.0311(19) 0.000 0.0203(16) 0.000
C16 0.0433(13) 0.0193(11) 0.0147(10) -0.0088(10) 0.0161(9) -0.0042(8)
C17 0.0612(17) 0.0295(14) 0.0271(14) -0.0228(13) 0.0095(12) -0.0064(11)

loop_
_atom_type_symbol
_atom_type_description
_atom_type_scat_dispersion_real
_atom_type_scat_dispersion_imag
_atom_type_scat_source
C C 0.0033 0.0016 'International Tables Vol C Tables 4.2.6.8 and 6.1.1.4'
H H 0.0000 0.0000 'International Tables Vol C Tables 4.2.6.8 and 6.1.1.4'
N N 0.0061 0.0033 'International Tables Vol C Tables 4.2.6.8 and 6.1.1.4'
O O 0.0106 0.0060 'International Tables Vol C Tables 4.2.6.8 and 6.1.1.4'
F F 0.0171 0.0103 'International Tables Vol C Tables 4.2.6.8 and 6.1.1.4'
Ir Ir -1.4442 7.9887 'International Tables Vol C Tables 4.2.6.8 and 6.1.1.4'

loop_
_geom_angle_atom_site_label_1
_geom_angle_atom_site_label_2
_geom_angle_atom_site_label_3
_geom_angle_site_symmetry_1
_geom_angle_site_symmetry_3
_geom_angle
C1 Ir1 C1 2_556 . 88.37(10)
C1 Ir1 N1 2_556 2_556 80.36(7)
C1 Ir1 N1 . 2_556 96.83(7)
C1 Ir1 N1 2_556 . 96.83(7)
C1 Ir1 N1 . . 80.36(7)
N1 Ir1 N1 2_556 . 176.12(9)
C1 Ir1 O2 2_556 . 174.32(7)
C1 Ir1 O2 . . 91.77(7)
N1 Ir1 O2 2_556 . 93.98(6)
N1 Ir1 O2 . . 88.80(6)
C1 Ir1 O2 2_556 2_556 91.77(7)
C1 Ir1 O2 . 2_556 174.32(7)
N1 Ir1 O2 2_556 2_556 88.80(6)
N1 Ir1 O2 . 2_556 93.98(6)
O2 Ir1 O2 . 2_556 88.65(8)
C4 O1 C11 . . 124.52(16)
C10 N1 C6 . . 120.19(17)
C10 N1 Ir1 . . 123.15(14)
C6 N1 Ir1 . . 116.67(12)
C3 N2 C4 . . 115.84(18)
C2 C1 C5 . . 117.59(18)
C2 C1 Ir1 . . 127.09(15)
C5 C1 Ir1 . . 115.31(13)
C3 C2 C1 . . 116.74(18)
C3 C2 H2 . . 121.6
C1 C2 H2 . . 121.6
N2 C3 C2 . . 128.36(19)
N2 C3 F1 . . 113.52(18)
C2 C3 F1 . . 118.12(18)
N2 C4 O1 . . 119.76(18)
N2 C4 C5 . . 122.80(18)
O1 C4 C5 . . 117.42(17)
C4 C5 C1 . . 118.65(17)
C4 C5 C6 . . 126.30(17)
C1 C5 C6 . . 114.98(17)
N1 C6 C7 . . 118.92(17)
N1 C6 C5 . . 112.52(16)
C7 C6 C5 . . 128.56(17)
C8 C7 C6 . . 120.46(18)
C8 C7 H7 . . 119.8
C6 C7 H7 . . 119.8
C7 C8 C9 . . 119.21(19)
C7 C8 H8 . . 120.4
C9 C8 H8 . . 120.4
C10 C9 C8 . . 118.72(19)
C10 C9 H9 . . 120.6
C8 C9 H9 . . 120.6
N1 C10 C9 . . 122.37(19)
N1 C10 H10 . . 118.8
C9 C10 H10 . . 118.8
O1 C11 C14 . . 109.26(17)
O1 C11 C12 . . 112.12(18)
C14 C11 C12 . . 112.3(2)
O1 C11 C13 . . 101.36(17)
C14 C11 C13 . . 111.1(2)
C12 C11 C13 . . 110.2(2)
C11 C12 H12A . . 109.5
C11 C12 H12B . . 109.5
H12A C12 H12B . . 109.5
C11 C12 H12C . . 109.5
H12A C12 H12C . . 109.5
H12B C12 H12C . . 109.5
C11 C13 H13A . . 109.5
C11 C13 H13B . . 109.5
H13A C13 H13B . . 109.5
C11 C13 H13C . . 109.5
H13A C13 H13C . . 109.5
H13B C13 H13C . . 109.5
C11 C14 H14A . . 109.5
C11 C14 H14B . . 109.5
H14A C14 H14B . . 109.5
C11 C14 H14C . . 109.5
H14A C14 H14C . . 109.5
H14B C14 H14C . . 109.5
C16 O2 Ir1 . . 124.86(15)
C16 C15 C16 . 2_556 127.9(3)
C16 C15 H15 . . 116.1
C16 C15 H15 2_556 . 116.1
O2 C16 C15 . . 126.7(2)
O2 C16 C17 . . 114.8(2)
C15 C16 C17 . . 118.5(2)
C16 C17 H17A . . 109.5
C16 C17 H17B . . 109.5
H17A C17 H17B . . 109.5
C16 C17 H17C . . 109.5
H17A C17 H17C . . 109.5
H17B C17 H17C . . 109.5

loop_
_geom_bond_atom_site_label_1
_geom_bond_atom_site_label_2
_geom_bond_site_symmetry_2
_geom_bond_distance
_geom_bond_publ_flag
Ir1 C1 2_556 1.9760(19) ?
Ir1 C1 . 1.9760(19) y
Ir1 N1 2_556 2.0344(16) ?
Ir1 N1 . 2.0344(16) y
Ir1 O2 . 2.1393(15) y
Ir1 O2 2_556 2.1393(14) ?
F1 C3 . 1.365(2) ?
O1 C4 . 1.342(2) ?
O1 C11 . 1.477(2) ?
N1 C10 . 1.345(3) ?
N1 C6 . 1.368(2) ?
N2 C3 . 1.315(3) ?
N2 C4 . 1.333(3) ?
C1 C2 . 1.403(3) ?
C1 C5 . 1.417(3) ?
C2 C3 . 1.362(3) ?
C2 H2 . 0.9500 ?
C4 C5 . 1.414(3) ?
C5 C6 . 1.465(3) ?
C6 C7 . 1.399(3) ?
C7 C8 . 1.384(3) ?
C7 H7 . 0.9500 ?
C8 C9 . 1.385(3) ?
C8 H8 . 0.9500 ?
C9 C10 . 1.375(3) ?
C9 H9 . 0.9500 ?
C10 H10 . 0.9500 ?
C11 C14 . 1.512(3) ?
C11 C12 . 1.516(3) ?
C11 C13 . 1.517(3) ?
C12 H12A . 0.9800 ?
C12 H12B . 0.9800 ?
C12 H12C . 0.9800 ?
C13 H13A . 0.9800 ?
C13 H13B . 0.9800 ?
C13 H13C . 0.9800 ?
C14 H14A . 0.9800 ?
C14 H14B . 0.9800 ?
C14 H14C . 0.9800 ?
O2 C16 . 1.276(3) ?
C15 C16 . 1.400(3) ?
C15 C16 2_556 1.400(3) ?
C15 H15 . 0.9500 ?
C16 C17 . 1.509(3) ?
C17 H17A . 0.9800 ?
C17 H17B . 0.9800 ?
C17 H17C . 0.9800 ?

loop_
_geom_hbond_atom_site_label_D
_geom_hbond_atom_site_label_H
_geom_hbond_atom_site_label_A
_geom_hbond_site_symmetry_A
_geom_hbond_distance_DH
_geom_hbond_distance_HA
_geom_hbond_distance_DA
_geom_hbond_angle_DHA
_geom_hbond_publ_flag
C7 H7 O1 . 0.95 2.27 2.870(2) 120.3 y
C10 H10 O2 2_556 0.95 2.48 3.089(2) 121.7 y
C10 H10 F1 3_455 0.95 2.41 3.055(2) 124.5 y
C12 H12C N2 . 0.98 2.29 2.927(3) 121.7 y
C14 H14B N2 . 0.98 2.59 3.153(3) 116.4 y

loop_
_geom_torsion_atom_site_label_1
_geom_torsion_atom_site_label_2
_geom_torsion_atom_site_label_3
_geom_torsion_atom_site_label_4
_geom_torsion_site_symmetry_1
_geom_torsion
C1 Ir1 N1 C10 2_556 -89.11(17)
C1 Ir1 N1 C10 . -176.28(17)
O2 Ir1 N1 C10 . 91.72(16)
O2 Ir1 N1 C10 2_556 3.15(16)
C1 Ir1 N1 C6 2_556 90.96(14)
C1 Ir1 N1 C6 . 3.79(14)
O2 Ir1 N1 C6 . -88.21(14)
O2 Ir1 N1 C6 2_556 -176.77(14)
C1 Ir1 C1 C2 2_556 78.83(17)
N1 Ir1 C1 C2 2_556 -1.26(18)
N1 Ir1 C1 C2 . 176.04(18)
O2 Ir1 C1 C2 . -95.48(17)
C1 Ir1 C1 C5 2_556 -99.77(15)
N1 Ir1 C1 C5 2_556 -179.86(14)
N1 Ir1 C1 C5 . -2.56(13)
O2 Ir1 C1 C5 . 85.92(14)
C5 C1 C2 C3 . -0.6(3)
Ir1 C1 C2 C3 . -179.21(15)
C4 N2 C3 C2 . 0.1(3)
C4 N2 C3 F1 . -179.61(17)
C1 C2 C3 N2 . 0.9(3)
C1 C2 C3 F1 . -179.45(17)
C3 N2 C4 O1 . 176.95(18)
C3 N2 C4 C5 . -1.3(3)
C11 O1 C4 N2 . 11.9(3)
C11 O1 C4 C5 . -169.79(18)
N2 C4 C5 C1 . 1.4(3)
O1 C4 C5 C1 . -176.82(17)
N2 C4 C5 C6 . 178.27(18)
O1 C4 C5 C6 . 0.0(3)
C2 C1 C5 C4 . -0.4(3)
Ir1 C1 C5 C4 . 178.33(14)
C2 C1 C5 C6 . -177.59(17)
Ir1 C1 C5 C6 . 1.2(2)
C10 N1 C6 C7 . -3.9(3)
Ir1 N1 C6 C7 . 176.01(14)
C10 N1 C6 C5 . 175.95(17)
Ir1 N1 C6 C5 . -4.1(2)
C4 C5 C6 N1 . -175.00(18)
C1 C5 C6 N1 . 1.9(2)
C4 C5 C6 C7 . 4.9(3)
C1 C5 C6 C7 . -178.21(19)
N1 C6 C7 C8 . 2.4(3)
C5 C6 C7 C8 . -177.44(19)
C6 C7 C8 C9 . 1.0(3)
C7 C8 C9 C10 . -2.8(3)
C6 N1 C10 C9 . 2.1(3)
Ir1 N1 C10 C9 . -177.85(16)
C8 C9 C10 N1 . 1.4(3)
C4 O1 C11 C14 . 65.0(3)
C4 O1 C11 C12 . -60.2(3)
C4 O1 C11 C13 . -177.8(2)
C1 Ir1 O2 C16 . -177.15(16)
N1 Ir1 O2 C16 2_556 85.88(16)
N1 Ir1 O2 C16 . -96.84(16)
O2 Ir1 O2 C16 2_556 -2.82(13)
Ir1 O2 C16 C15 . 6.0(3)
Ir1 O2 C16 C17 . -172.81(14)
C16 C15 C16 O2 2_556 -3.43(16)
C16 C15 C16 C17 2_556 175.3(2)
